data_4000823
loop_
_publ_author_name
'Aboaku, Safo'
'Paduan-Filho, Armando'
'Bindilatti, Valdir'
'Oliveira, Nei Fernandes'
'Schlueter, John A.'
'Lahti, Paul M.'

_publ_section_title
;
 Aminophenylnitronylnitroxides: Highly Networked Hydrogen-Bond Assembly in
 Organic Radical Materials
;
_journal_issue 21
_journal_name_full 'Chemistry of Materials'
_journal_page_first 4844
_journal_paper_doi 10.1021/cm202303q
_journal_volume 23
_journal_year 2011
_chemical_absolute_configuration unk
_chemical_compound_source 'synthesis as described'
_chemical_formula_moiety 'C15 H20 N3 O3'
_chemical_formula_sum 'C15 H20 N3 O3'
_chemical_formula_weight 290.34
_chemical_name_systematic
;
 ?
;
_space_group_IT_number 33
_symmetry_cell_setting orthorhombic
_symmetry_Int_Tables_number 33
_symmetry_space_group_name_Hall 'P 2c -2n'
_symmetry_space_group_name_H-M 'P n a 21'
_atom_sites_solution_hydrogens geom
_atom_sites_solution_primary direct
_atom_sites_solution_secondary difmap
_audit_conform_dict_location ftp://ftp.iucr.org/pub/cif_core.dic
_audit_conform_dict_name cif_core.dic
_audit_conform_dict_version 2.3
_audit_creation_date 2006-10-09T15:44:40-00:00
_audit_creation_method 'WinGX routine CIF_UPDATE'
_cell_angle_alpha 90
_cell_angle_beta 90
_cell_angle_gamma 90
_cell_formula_units_Z 4
_cell_length_a 19.9092(5)
_cell_length_b 7.74050(10)
_cell_length_c 9.5638(2)
_cell_measurement_reflns_used 16432
_cell_measurement_temperature 293
_cell_measurement_theta_max 27.878
_cell_measurement_theta_min 2.91
_cell_measurement_wavelength 0.71073
_cell_volume 1473.85(5)
_computing_cell_refinement 'HKL Scalepack (Otwinowski & Minor 1997)'
_computing_data_collection 'Collect (Bruker AXS BV, 1997-2004)'
_computing_data_reduction 'HKL Denzo and Scalepack (Otwinowski & Minor 1997)'
_computing_molecular_graphics 'Ortep-3 for Windows (Farrugia, 1997)'
_computing_publication_material 'WinGX publication routines (Farrugia, 1999)'
_computing_structure_refinement 'SHELXL-97 (Sheldrick, 1997)'
_computing_structure_solution 'SIR92 (Giacovazzo et al, 1993)'
_diffrn_ambient_temperature 293
_diffrn_detector 'CCD plate'
_diffrn_detector_area_resol_mean 9
_diffrn_measured_fraction_theta_full 0.976
_diffrn_measured_fraction_theta_max 0.996
_diffrn_measurement_device '95mm CCD camera on \k-goniostat'
_diffrn_measurement_device_type KappaCCD
_diffrn_measurement_method 'CCD rotation images, thick slices'
_diffrn_orient_matrix_type 'by Bruker AXS Collect from scalepack cell'
_diffrn_orient_matrix_UB_11 -0.49595E-2
_diffrn_orient_matrix_UB_12 -0.514284E-1
_diffrn_orient_matrix_UB_13 0.04369
_diffrn_orient_matrix_UB_21 0.176404E-1
_diffrn_orient_matrix_UB_22 -0.904338E-1
_diffrn_orient_matrix_UB_23 -0.242617E-1
_diffrn_orient_matrix_UB_31 0.127885
_diffrn_orient_matrix_UB_32 0.01048
_diffrn_orient_matrix_UB_33 0.5041E-2
_diffrn_radiation_monochromator graphite
_diffrn_radiation_probe x-ray
_diffrn_radiation_type MoK\a
_diffrn_radiation_wavelength 0.71073
_diffrn_reflns_av_R_equivalents 0.0188
_diffrn_reflns_av_unetI/netI 0.0244
_diffrn_reflns_limit_h_max 29
_diffrn_reflns_limit_h_min -29
_diffrn_reflns_limit_k_max 11
_diffrn_reflns_limit_k_min -11
_diffrn_reflns_limit_l_max 14
_diffrn_reflns_limit_l_min -14
_diffrn_reflns_number 4919
_diffrn_reflns_theta_full 16.25
_diffrn_reflns_theta_max 32.18
_diffrn_reflns_theta_min 3.96
_diffrn_source 'Enraf Nonius FR590'
_exptl_absorpt_coefficient_mu 0.093
_exptl_absorpt_correction_type none
_exptl_crystal_colour 'dark blue'
_exptl_crystal_density_diffrn 1.308
_exptl_crystal_density_method 'not measured'
_exptl_crystal_description prism
_exptl_crystal_F_000 620
_exptl_crystal_size_max 0.3
_exptl_crystal_size_mid 0.3
_exptl_crystal_size_min 0.3
_refine_diff_density_max 0.148
_refine_diff_density_min -0.158
_refine_diff_density_rms 0.03
_refine_ls_abs_structure_details 'Flack H D (1983), Acta Cryst. A39, 876-881'
_refine_ls_abs_structure_Flack -10(10)
_refine_ls_extinction_method none
_refine_ls_goodness_of_fit_ref 1.051
_refine_ls_hydrogen_treatment mixed
_refine_ls_matrix_type full
_refine_ls_number_parameters 237
_refine_ls_number_reflns 2720
_refine_ls_number_restraints 1
_refine_ls_restrained_S_all 1.051
_refine_ls_R_factor_all 0.0495
_refine_ls_R_factor_gt 0.0363
_refine_ls_shift/su_max 0.001
_refine_ls_shift/su_mean 0
_refine_ls_structure_factor_coef Fsqd
_refine_ls_weighting_details 'calc w=1/[\s^2^(Fo^2^)+(0.0555P)^2^+0.0608P] where P=(Fo^2^+2Fc^2^)/3'
_refine_ls_weighting_scheme calc
_refine_ls_wR_factor_gt 0.0924
_refine_ls_wR_factor_ref 0.0991
_reflns_number_gt 2204
_reflns_number_total 2720
_reflns_threshold_expression >2sigma(I)
_cod_data_source_file cm202303q_si_002.cif
_cod_data_source_block mAcPN
_cod_database_code 4000823

loop_
_symmetry_equiv_pos_as_xyz
'x, y, z'
'-x, -y, z+1/2'
'-x+1/2, y+1/2, z+1/2'
'x+1/2, -y+1/2, z'

loop_
_atom_site_label
_atom_site_type_symbol
_atom_site_fract_x
_atom_site_fract_y
_atom_site_fract_z
_atom_site_U_iso_or_equiv
_atom_site_adp_type
_atom_site_occupancy
_atom_site_symmetry_multiplicity
_atom_site_calc_flag
_atom_site_refinement_flags
N7 N 0.65263(7) 0.17050(17) 0.85883(16) 0.0369(3) Uani 1 1 d .
O11 O 0.61757(7) 0.30229(16) 0.89260(15) 0.0514(3) Uani 1 1 d .
O10 O 0.70248(7) -0.25364(15) 0.87922(15) 0.0539(3) Uani 1 1 d .
N18 N 0.51143(8) -0.40669(19) 1.17763(15) 0.0424(3) Uani 1 1 d .
O21 O 0.48049(8) -0.44804(18) 0.95268(13) 0.0519(3) Uani 1 1 d .
C4 C 0.69484(8) 0.1690(2) 0.72763(18) 0.0382(3) Uani 1 1 d .
C16 C 0.53101(9) -0.1228(3) 1.27072(17) 0.0439(4) Uani 1 1 d .
C8 C 0.64945(7) 0.01302(19) 0.91812(16) 0.0347(3) Uani 1 1 d .
C13 C 0.58041(8) -0.1998(2) 1.04805(16) 0.0362(3) Uani 1 1 d .
C19 C 0.47996(8) -0.4946(2) 1.07453(18) 0.0389(3) Uani 1 1 d .
C3 C 0.73599(8) 0.0008(2) 0.74887(17) 0.0377(3) Uani 1 1 d .
C17 C 0.54128(8) -0.2420(2) 1.16384(15) 0.0368(3) Uani 1 1 d .
C12 C 0.60748(7) -0.0331(2) 1.03827(15) 0.0354(3) Uani 1 1 d .
C14 C 0.59612(8) 0.0875(2) 1.14388(19) 0.0432(4) Uani 1 1 d .
N9 N 0.69186(7) -0.09473(17) 0.85119(15) 0.0373(3) Uani 1 1 d .
C6 C 0.64559(12) 0.1572(3) 0.6057(2) 0.0546(5) Uani 1 1 d .
C5 C 0.73529(12) 0.3337(2) 0.7196(3) 0.0574(5) Uani 1 1 d .
H5A H 0.7054 0.431 0.7156 0.086 Uiso 1 1 calc R
H5B H 0.7628 0.3318 0.6372 0.086 Uiso 1 1 calc R
H5C H 0.7633 0.3432 0.8009 0.086 Uiso 1 1 calc R
C15 C 0.55884(9) 0.0406(3) 1.26110(18) 0.0466(4) Uani 1 1 d .
C1 C 0.80298(10) 0.0264(3) 0.8238(3) 0.0567(5) Uani 1 1 d .
C20 C 0.44112(11) -0.6508(3) 1.1221(2) 0.0549(5) Uani 1 1 d .
H20A H 0.3969 -0.648 1.0823 0.082 Uiso 1 1 calc R
H20B H 0.4379 -0.6504 1.2222 0.082 Uiso 1 1 calc R
H20C H 0.4639 -0.7537 1.0921 0.082 Uiso 1 1 calc R
C2 C 0.74607(12) -0.1079(3) 0.6190(2) 0.0550(5) Uani 1 1 d .
H2C H 0.7036 -0.1254 0.5736 0.082 Uiso 1 1 calc R
H2B H 0.7648 -0.2177 0.6448 0.082 Uiso 1 1 calc R
H2A H 0.7762 -0.0497 0.5564 0.082 Uiso 1 1 calc R
H6B H 0.6717(15) 0.149(3) 0.508(3) 0.073(8) Uiso 1 1 d .
H13 H 0.5884(10) -0.278(3) 0.972(3) 0.043(5) Uiso 1 1 d .
H14 H 0.6120(12) 0.204(3) 1.139(3) 0.052(6) Uiso 1 1 d .
H1A H 0.7975(13) 0.094(3) 0.917(3) 0.065(7) Uiso 1 1 d .
H16 H 0.5060(12) -0.157(3) 1.351(3) 0.055(6) Uiso 1 1 d .
H15 H 0.5529(13) 0.127(3) 1.336(3) 0.064(7) Uiso 1 1 d .
H6A H 0.6164(13) 0.052(3) 0.613(3) 0.062(7) Uiso 1 1 d .
H1B H 0.8309(16) 0.089(3) 0.769(3) 0.078(9) Uiso 1 1 d .
H1C H 0.8222(14) -0.093(4) 0.848(3) 0.072(8) Uiso 1 1 d .
H18 H 0.5060(12) -0.439(3) 1.262(3) 0.048(6) Uiso 1 1 d .
H6C H 0.6161(15) 0.256(3) 0.607(3) 0.068(7) Uiso 1 1 d .

loop_
_atom_site_aniso_label
_atom_site_aniso_U_11
_atom_site_aniso_U_22
_atom_site_aniso_U_33
_atom_site_aniso_U_23
_atom_site_aniso_U_13
_atom_site_aniso_U_12
N7 0.0338(6) 0.0398(6) 0.0372(6) -0.0001(5) 0.0039(5) 0.0001(5)
O11 0.0539(7) 0.0437(6) 0.0565(8) 0.0008(6) 0.0080(6) 0.0107(5)
O10 0.0631(8) 0.0396(6) 0.0591(8) 0.0061(6) 0.0176(7) 0.0073(5)
N18 0.0464(7) 0.0526(8) 0.0282(6) 0.0069(6) 0.0026(6) -0.0084(6)
O21 0.0697(9) 0.0549(7) 0.0310(6) -0.0024(6) -0.0011(6) -0.0079(6)
C4 0.0383(7) 0.0434(8) 0.0328(7) 0.0046(6) 0.0032(6) -0.0018(6)
C16 0.0383(8) 0.0646(10) 0.0288(7) 0.0008(7) 0.0047(6) -0.0017(7)
C8 0.0315(7) 0.0400(7) 0.0326(7) 0.0007(6) 0.0014(5) -0.0024(5)
C13 0.0339(7) 0.0471(7) 0.0278(6) 0.0003(6) 0.0024(5) -0.0025(6)
C19 0.0394(7) 0.0421(7) 0.0354(7) -0.0007(6) 0.0032(6) 0.0017(6)
C3 0.0341(7) 0.0456(7) 0.0334(7) 0.0027(6) 0.0059(6) -0.0006(6)
C17 0.0330(6) 0.0500(8) 0.0275(6) 0.0053(6) -0.0011(5) -0.0033(6)
C12 0.0296(6) 0.0467(8) 0.0297(7) 0.0011(6) 0.0007(5) -0.0019(6)
C14 0.0378(8) 0.0521(9) 0.0396(8) -0.0056(8) 0.0031(7) -0.0057(7)
N9 0.0372(6) 0.0390(6) 0.0356(6) 0.0030(6) 0.0061(5) 0.0000(5)
C6 0.0546(11) 0.0698(13) 0.0393(9) 0.0063(9) -0.0075(8) 0.0077(10)
C5 0.0670(12) 0.0473(9) 0.0577(11) 0.0048(9) 0.0161(10) -0.0130(9)
C15 0.0459(9) 0.0595(10) 0.0344(8) -0.0099(8) 0.0036(7) -0.0020(8)
C1 0.0369(9) 0.0759(14) 0.0574(13) 0.0143(11) -0.0035(8) -0.0054(9)
C20 0.0606(12) 0.0496(10) 0.0546(11) 0.0048(9) 0.0020(9) -0.0104(8)
C2 0.0618(11) 0.0610(11) 0.0422(9) -0.0049(9) 0.0140(8) 0.0069(9)

loop_
_atom_type_symbol
_atom_type_number_in_cell
C 60
H 80
N 12
O 12

loop_
_geom_angle_atom_site_label_1
_geom_angle_atom_site_label_2
_geom_angle_atom_site_label_3
_geom_angle
O11 N7 C8 126.22(14)
O11 N7 C4 121.34(13)
C8 N7 C4 111.68(13)
C19 N18 C17 125.52(14)
C19 N18 H18 119.0(15)
C17 N18 H18 114.0(15)
C5 C4 N7 109.44(14)
C5 C4 C6 110.77(17)
N7 C4 C6 106.12(13)
C5 C4 C3 115.70(14)
N7 C4 C3 101.03(12)
C6 C4 C3 112.88(15)
C15 C16 C17 119.86(15)
C15 C16 H16 121.0(14)
C17 C16 H16 119.1(14)
N7 C8 N9 109.31(13)
N7 C8 C12 125.32(14)
N9 C8 C12 125.36(14)
C17 C13 C12 118.92(15)
C17 C13 H13 123.3(12)
C12 C13 H13 117.8(12)
O21 C19 N18 122.96(17)
O21 C19 C20 122.03(17)
N18 C19 C20 114.96(16)
N9 C3 C2 109.68(14)
N9 C3 C1 105.52(14)
C2 C3 C1 109.96(17)
N9 C3 C4 100.89(12)
C2 C3 C4 115.43(15)
C1 C3 C4 114.44(16)
C16 C17 C13 120.74(15)
C16 C17 N18 117.87(14)
C13 C17 N18 121.38(15)
C14 C12 C13 120.41(14)
C14 C12 C8 119.83(14)
C13 C12 C8 119.74(13)
C15 C14 C12 119.66(17)
C15 C14 H14 117.3(15)
C12 C14 H14 123.0(15)
O10 N9 C8 126.87(13)
O10 N9 C3 120.81(13)
C8 N9 C3 111.67(12)
C4 C6 H6B 110.8(16)
C4 C6 H6A 111.5(16)
H6B C6 H6A 107(2)
C4 C6 H6C 109.7(18)
H6B C6 H6C 111(2)
H6A C6 H6C 107(2)
C4 C5 H5A 109.5
C4 C5 H5B 109.5
H5A C5 H5B 109.5
C4 C5 H5C 109.5
H5A C5 H5C 109.5
H5B C5 H5C 109.5
C16 C15 C14 120.35(16)
C16 C15 H15 121.5(16)
C14 C15 H15 118.2(16)
C3 C1 H1A 112.1(15)
C3 C1 H1B 109.5(19)
H1A C1 H1B 107(2)
C3 C1 H1C 108.3(16)
H1A C1 H1C 107(2)
H1B C1 H1C 113(2)
C19 C20 H20A 109.5
C19 C20 H20B 109.5
H20A C20 H20B 109.5
C19 C20 H20C 109.5
H20A C20 H20C 109.5
H20B C20 H20C 109.5
C3 C2 H2C 109.5
C3 C2 H2B 109.5
H2C C2 H2B 109.5
C3 C2 H2A 109.5
H2C C2 H2A 109.5
H2B C2 H2A 109.5

loop_
_geom_bond_atom_site_label_1
_geom_bond_atom_site_label_2
_geom_bond_distance
N7 O11 1.2776(18)
N7 C8 1.346(2)
N7 C4 1.510(2)
O10 N9 1.2766(18)
N18 C19 1.352(2)
N18 C17 1.413(2)
N18 H18 0.85(3)
O21 C19 1.220(2)
C4 C5 1.510(2)
C4 C6 1.526(3)
C4 C3 1.552(2)
C16 C15 1.384(3)
C16 C17 1.392(2)
C16 H16 0.95(3)
C8 N9 1.348(2)
C8 C12 1.465(2)
C13 C17 1.393(2)
C13 C12 1.402(2)
C13 H13 0.96(2)
C19 C20 1.506(3)
C3 N9 1.509(2)
C3 C2 1.514(3)
C3 C1 1.527(3)
C12 C14 1.394(2)
C14 C15 1.393(2)
C14 H14 0.95(2)
C6 H6B 1.07(3)
C6 H6A 1.01(2)
C6 H6C 0.96(3)
C5 H5A 0.96
C5 H5B 0.96
C5 H5C 0.96
C15 H15 0.99(3)
C1 H1A 1.03(3)
C1 H1B 0.91(3)
C1 H1C 1.03(3)
C20 H20A 0.96
C20 H20B 0.96
C20 H20C 0.96
C2 H2C 0.96
C2 H2B 0.96
C2 H2A 0.96
